data_2311298
loop_
_publ_author_name
'Jasmine, N. Jeeva'
'Rajam, A.'
'Muthiah, P. Thomas'
'Stanley, N.'
'Razak, I. Abdul'
'Rosli, M. Mustaqim'

_publ_section_title
;
 Crystal structure of 2-amino-pyridinium 6-chloro-nicotinate.
;
_journal_coeditor_code LH5778
_journal_issue 'Pt 9'
_journal_name_full 'Acta crystallographica. Section E, Crystallographic communications'
_journal_page_first o655
_journal_page_last 6
_journal_paper_doi 10.1107/S2056989015014796
_journal_volume 71
_journal_year 2015
_chemical_formula_iupac 'C5 H7 N2 +, C6 H3 Cl N O2 -'
_chemical_formula_moiety 'C5 H7 N2 +, C6 H3 Cl N O2 -'
_chemical_formula_sum 'C11 H10 Cl N3 O2'
_chemical_formula_weight 251.67
_chemical_name_common
;
2-Aminopyridinium 6-chloronicotinate
;
_chemical_name_systematic
;
2-Aminopyridinium 6-chloropyridine-3-carboxylate
;
_space_group_IT_number 14
_space_group_name_Hall '-P 2ybc'
_space_group_name_H-M_alt 'P 1 21/c 1'
_symmetry_cell_setting monoclinic
_symmetry_space_group_name_Hall '-P 2ybc'
_symmetry_space_group_name_H-M 'P 1 21/c 1'
_atom_sites_solution_hydrogens geom
_atom_sites_solution_primary direct
_atom_sites_solution_secondary difmap
_cell_angle_alpha 90
_cell_angle_beta 95.2046(9)
_cell_angle_gamma 90
_cell_formula_units_Z 4
_cell_length_a 8.6844(4)
_cell_length_b 10.8112(5)
_cell_length_c 11.9235(6)
_cell_measurement_temperature 100
_cell_measurement_theta_max 32.7
_cell_measurement_theta_min 2.4
_cell_volume 1114.87(9)
_computing_cell_refinement
;
SAINT (Bruker, 2009)
;
_computing_data_collection
;
APEX2 (Bruker, 2009)
;
_computing_data_reduction
;
SAINT (Bruker, 2009)
;
_computing_molecular_graphics
;
PLATON (Spek, 2009) and Mercury (Macrae <i>et al.</i>, 2008)
;
_computing_publication_material
;
PLATON (Spek, 2009)
;
_computing_structure_refinement
;
SHELXL97 (Sheldrick, 2008)
;
_computing_structure_solution
;
SHELXS97 (Sheldrick, 2008)
;
_diffrn_ambient_temperature 100
_diffrn_measured_fraction_theta_full 0.994
_diffrn_measured_fraction_theta_max 0.993
_diffrn_measurement_device_type 'Bruker SMART APEXII DUO CCD area-detector'
_diffrn_measurement_method '\f and \w scans'
_diffrn_radiation_monochromator graphite
_diffrn_radiation_source 'fine-focus sealed tube'
_diffrn_radiation_type MoK\a
_diffrn_radiation_wavelength 0.71073
_diffrn_reflns_av_R_equivalents 0.0188
_diffrn_reflns_limit_h_max 13
_diffrn_reflns_limit_h_min -13
_diffrn_reflns_limit_k_max 16
_diffrn_reflns_limit_k_min -16
_diffrn_reflns_limit_l_max 18
_diffrn_reflns_limit_l_min -18
_diffrn_reflns_number 15546
_diffrn_reflns_reduction_process
;
;
_diffrn_reflns_theta_full 25.24
_diffrn_reflns_theta_max 32.70
_diffrn_reflns_theta_min 2.36
_diffrn_standards_number 0
_exptl_absorpt_coefficient_mu 0.335
_exptl_absorpt_correction_T_max 0.994
_exptl_absorpt_correction_T_min 0.993
_exptl_absorpt_correction_type multi-scan
_exptl_absorpt_process_details
;
(<i>SADABS</i>; Bruker, 2009)
;
_exptl_crystal_colour colourless
_exptl_crystal_density_diffrn 1.499
_exptl_crystal_density_method 'Not Measured'
_exptl_crystal_description plate
_exptl_crystal_F_000 520
_exptl_crystal_size_max 0.511
_exptl_crystal_size_mid 0.404
_exptl_crystal_size_min 0.172
_refine_diff_density_max 0.497
_refine_diff_density_min -0.219
_refine_ls_goodness_of_fit_ref 1.069
_refine_ls_hydrogen_treatment mixed
_refine_ls_matrix_type full
_refine_ls_number_parameters 166
_refine_ls_number_reflns 4073
_refine_ls_number_restraints 0
_refine_ls_restrained_S_all 1.069
_refine_ls_R_factor_all 0.0328
_refine_ls_R_factor_gt 0.0305
_refine_ls_shift/su_max 0.000
_refine_ls_shift/su_mean 0.000
_refine_ls_structure_factor_coef Fsqd
_refine_ls_weighting_details 'W=1/[\S^2^(FO^2^)+(0.0539P)^2^+0.2679P] where P=(FO^2^+2FC^2^)/3'
_refine_ls_weighting_scheme calc
_refine_ls_wR_factor_gt 0.0898
_refine_ls_wR_factor_ref 0.0921
_reflns_number_gt 3771
_reflns_number_total 4073
_reflns_threshold_expression I>2\s(I)
_cod_data_source_file lh5778sup1.cif
_cod_data_source_block I
_cod_original_sg_symbol_H-M 'P 21/c'
_cod_database_code 2311298

loop_
_symmetry_equiv_pos_site_id
_symmetry_equiv_pos_as_xyz
1 x,y,z
2 -x,1/2+y,1/2-z
3 -x,-y,-z
4 x,1/2-y,1/2+z

loop_
_atom_site_aniso_label
_atom_site_aniso_U_11
_atom_site_aniso_U_22
_atom_site_aniso_U_33
_atom_site_aniso_U_12
_atom_site_aniso_U_13
_atom_site_aniso_U_23
N2 0.0166(3) 0.0150(3) 0.0112(3) -0.0003(2) 0.0027(2) 0.0014(2)
N3 0.0217(3) 0.0218(3) 0.0125(3) 0.0003(3) 0.0053(2) 0.0033(2)
C7 0.0201(3) 0.0187(3) 0.0148(3) -0.0004(3) 0.0040(3) -0.0023(3)
C8 0.0229(4) 0.0206(4) 0.0249(4) 0.0039(3) 0.0024(3) -0.0044(3)
C9 0.0256(4) 0.0174(4) 0.0274(4) 0.0034(3) -0.0034(3) 0.0010(3)
C10 0.0234(3) 0.0170(3) 0.0180(3) -0.0014(3) -0.0024(3) 0.0050(3)
C11 0.0166(3) 0.0150(3) 0.0121(3) -0.0037(2) 0.0007(2) 0.0017(2)
Cl1 0.01950(10) 0.01890(10) 0.02240(10) 0.00500(10) 0.00200(10) 0.00330(10)
O1 0.0249(3) 0.0212(3) 0.0123(2) 0.0042(2) 0.0063(2) 0.0025(2)
O2 0.0212(3) 0.0187(3) 0.0119(2) 0.0056(2) 0.0047(2) 0.0000(2)
N1 0.0196(3) 0.0161(3) 0.0145(3) 0.0028(2) 0.0036(2) 0.0008(2)
C1 0.0144(3) 0.0138(3) 0.0167(3) 0.0005(2) 0.0016(2) 0.0004(2)
C2 0.0164(3) 0.0175(3) 0.0173(3) 0.0017(2) 0.0060(3) -0.0007(2)
C3 0.0172(3) 0.0171(3) 0.0136(3) 0.0004(3) 0.0050(2) -0.0005(2)
C4 0.0140(3) 0.0130(3) 0.0119(3) -0.0008(2) 0.0025(2) -0.0007(2)
C5 0.0182(3) 0.0150(3) 0.0129(3) 0.0021(3) 0.0043(2) 0.0000(2)
C6 0.0151(3) 0.0142(3) 0.0112(3) -0.0008(2) 0.0019(2) -0.0008(2)

loop_
_atom_site_type_symbol
_atom_site_label
_atom_site_fract_x
_atom_site_fract_y
_atom_site_fract_z
_atom_site_U_iso_or_equiv
_atom_site_thermal_displace_type
_atom_site_calc_flag
_atom_site_occupancy
N N2 0.08234(8) 0.17345(6) 0.03387(6) 0.0142(2) Uani . 1.000
N N3 -0.02920(9) 0.19691(7) 0.20096(6) 0.0184(2) Uani . 1.000
C C7 0.17904(9) 0.11677(8) -0.03367(7) 0.0177(2) Uani . 1.000
C C8 0.26497(11) 0.01655(9) 0.00290(8) 0.0228(2) Uani . 1.000
C C9 0.25206(11) -0.02551(8) 0.11385(8) 0.0238(2) Uani . 1.000
C C10 0.15609(10) 0.03247(8) 0.18212(7) 0.0197(2) Uani . 1.000
C C11 0.06759(9) 0.13562(7) 0.14076(6) 0.0146(2) Uani . 1.000
Cl Cl1 0.54962(2) 0.18137(2) 0.23646(2) 0.02030(10) Uani . 1.000
O O1 0.18876(7) 0.61122(6) -0.08641(5) 0.0192(2) Uani . 1.000
O O2 0.07082(7) 0.63585(6) 0.07132(5) 0.0171(2) Uani . 1.000
N N1 0.33406(8) 0.35025(7) 0.22723(6) 0.0166(2) Uani . 1.000
C C1 0.43180(9) 0.29272(7) 0.16629(7) 0.0150(2) Uani . 1.000
C C2 0.44779(9) 0.31497(8) 0.05297(7) 0.0168(2) Uani . 1.000
C C3 0.35703(9) 0.40792(8) 0.00135(6) 0.0158(2) Uani . 1.000
C C4 0.25507(8) 0.47360(7) 0.06340(6) 0.0129(2) Uani . 1.000
C C5 0.24641(9) 0.43930(7) 0.17505(6) 0.0152(2) Uani . 1.000
C C6 0.16403(8) 0.58120(7) 0.01150(6) 0.0135(2) Uani . 1.000
H H1N2 0.0255(18) 0.2389(16) 0.0024(14) 0.038(4) Uiso . 1.000
H H2N3 -0.0831(18) 0.2538(16) 0.1688(13) 0.032(4) Uiso . 1.000
H H1N3 -0.0454(17) 0.1728(14) 0.2703(13) 0.031(4) Uiso . 1.000
H H7A 0.18690 0.14750 -0.10760 0.0210 Uiso calc 1.000
H H8A 0.33130 -0.02370 -0.04470 0.0270 Uiso calc 1.000
H H9A 0.31080 -0.09500 0.14140 0.0290 Uiso calc 1.000
H H10A 0.14880 0.00380 0.25680 0.0240 Uiso calc 1.000
H H2A 0.51770 0.26860 0.01280 0.0200 Uiso calc 1.000
H H3A 0.36410 0.42690 -0.07580 0.0190 Uiso calc 1.000
H H5A 0.17440 0.48120 0.21690 0.0180 Uiso calc 1.000

loop_
_atom_type_symbol
_atom_type_description
_atom_type_scat_dispersion_real
_atom_type_scat_dispersion_imag
_atom_type_scat_source
O O 0.0106 0.0060 'International Tables Vol C Tables 4.2.6.8 and 6.1.1.4'
N N 0.0061 0.0033 'International Tables Vol C Tables 4.2.6.8 and 6.1.1.4'
Cl Cl 0.1484 0.1585 'International Tables Vol C Tables 4.2.6.8 and 6.1.1.4'
H H 0.0000 0.0000 'International Tables Vol C Tables 4.2.6.8 and 6.1.1.4'
C C 0.0033 0.0016 'International Tables Vol C Tables 4.2.6.8 and 6.1.1.4'

loop_
_geom_angle_atom_site_label_1
_geom_angle_atom_site_label_2
_geom_angle_atom_site_label_3
_geom_angle
_geom_angle_publ_flag
C7 N2 C11 122.45(7) no
C7 N2 H1N2 116.2(10) no
C11 N2 H1N2 121.4(10) no
C11 N3 H2N3 118.0(11) no
C11 N3 H1N3 121.1(10) no
H2N3 N3 H1N3 120.5(14) no
C1 N1 C5 116.58(7) no
N2 C7 C8 121.16(8) no
C7 C8 C9 117.85(8) no
C8 C9 C10 120.92(8) no
C9 C10 C11 119.58(8) no
N3 C11 C10 123.60(7) no
N2 C11 N3 118.37(7) no
N2 C11 C10 118.04(7) no
N2 C7 H7A 119.00 no
C8 C7 H7A 119.00 no
C9 C8 H8A 121.00 no
C7 C8 H8A 121.00 no
C8 C9 H9A 120.00 no
C10 C9 H9A 120.00 no
C9 C10 H10A 120.00 no
C11 C10 H10A 120.00 no
Cl1 C1 N1 116.05(6) no
Cl1 C1 C2 118.64(6) no
N1 C1 C2 125.31(7) no
C1 C2 C3 116.97(7) no
C2 C3 C4 119.68(7) no
C3 C4 C5 117.59(7) no
C3 C4 C6 120.56(6) no
C5 C4 C6 121.80(6) no
N1 C5 C4 123.81(7) no
O1 C6 O2 125.14(7) no
O1 C6 C4 117.13(6) no
O2 C6 C4 117.71(6) no
C1 C2 H2A 122.00 no
C3 C2 H2A 121.00 no
C2 C3 H3A 120.00 no
C4 C3 H3A 120.00 no
N1 C5 H5A 118.00 no
C4 C5 H5A 118.00 no

loop_
_geom_bond_atom_site_label_1
_geom_bond_atom_site_label_2
_geom_bond_distance
_geom_bond_publ_flag
Cl1 C1 1.7438(8) no
O1 C6 1.2489(9) no
O2 C6 1.2719(9) no
N2 C11 1.3556(10) no
N2 C7 1.3609(11) no
N3 C11 1.3305(11) no
N2 H1N2 0.923(17) no
N3 H2N3 0.844(16) no
N3 H1N3 0.890(15) no
N1 C5 1.3444(11) no
N1 C1 1.3218(11) no
C7 C8 1.3645(13) no
C8 C9 1.4129(13) no
C9 C10 1.3687(13) no
C10 C11 1.4173(12) no
C7 H7A 0.9500 no
C8 H8A 0.9500 no
C9 H9A 0.9500 no
C10 H10A 0.9500 no
C1 C2 1.3917(12) no
C2 C3 1.3863(12) no
C3 C4 1.3980(11) no
C4 C5 1.3905(10) no
C4 C6 1.5075(10) no
C2 H2A 0.9500 no
C3 H3A 0.9500 no
C5 H5A 0.9500 no

loop_
_geom_contact_atom_site_label_1
_geom_contact_atom_site_label_2
_geom_contact_distance
_geom_contact_site_symmetry_2
_geom_contact_publ_flag
Cl1 C4 3.5893(8) 2_645 no
Cl1 C5 3.2804(8) 2_645 no
Cl1 C9 3.6238(10) . no
Cl1 H8A 3.1000 3_655 no
Cl1 H3A 3.1000 4_555 no
Cl1 H9A 3.0200 2_655 no
O1 N3 2.7830(10) 3_565 no
O1 C2 3.2450(10) 3_665 no
O1 C10 3.1574(10) 4_554 no
O2 C6 3.2056(10) 3_565 no
O2 C4 3.3415(10) 3_565 no
O2 N3 2.8490(9) 2_555 no
O2 N2 2.7000(9) 3_565 no
O1 H3A 2.5000 . no
O1 H1N2 2.726(16) 3_565 no
O1 H10A 2.2500 4_554 no
O1 H2N3 1.942(17) 3_565 no
O2 H5A 2.5200 . no
O2 H1N2 1.781(17) 3_565 no
O2 H1N3 1.962(15) 2_555 no
N1 C11 3.3719(11) . no
N1 C7 3.2808(11) 4_555 no
N2 O2 2.7000(9) 3_565 no
N2 C6 3.4200(10) 3_565 no
N3 O1 2.7830(10) 3_565 no
N3 O2 2.8490(9) 2_545 no
N1 H7A 2.4400 4_555 no
N3 H5A 2.8700 2_545 no
C1 C11 3.5787(11) . no
C2 C3 3.5309(12) 3_665 no
C2 C7 3.2663(12) . no
C2 O1 3.2450(10) 3_665 no
C3 C3 3.1853(12) 3_665 no
C3 C7 3.5149(12) . no
C3 C2 3.5309(12) 3_665 no
C4 Cl1 3.5893(8) 2_655 no
C4 O2 3.3415(10) 3_565 no
C5 Cl1 3.2804(8) 2_655 no
C6 C6 3.3366(10) 3_565 no
C6 N2 3.4200(10) 3_565 no
C6 O2 3.2056(10) 3_565 no
C7 C3 3.5149(12) . no
C7 C2 3.2663(12) . no
C7 N1 3.2808(11) 4_554 no
C9 Cl1 3.6238(10) . no
C10 O1 3.1574(10) 4_555 no
C11 C1 3.5787(11) . no
C11 N1 3.3719(11) . no
C3 H3A 3.0700 3_665 no
C5 H7A 2.8500 4_555 no
C6 H1N3 3.049(15) 2_555 no
C6 H1N2 2.544(17) 3_565 no
C6 H2N3 2.833(16) 3_565 no
H1N2 H2N3 2.28(2) . no
H1N2 O1 2.726(16) 3_565 no
H1N2 O2 1.781(17) 3_565 no
H1N2 C6 2.544(17) 3_565 no
H2N3 O1 1.942(17) 3_565 no
H2N3 C6 2.833(16) 3_565 no
H2N3 H1N2 2.28(2) . no
H1N3 C6 3.049(15) 2_545 no
H1N3 H10A 2.5000 . no
H1N3 O2 1.962(15) 2_545 no
H1N3 H5A 2.3700 2_545 no
H3A O1 2.5000 . no
H3A C3 3.0700 3_665 no
H3A Cl1 3.1000 4_554 no
H5A O2 2.5200 . no
H5A N3 2.8700 2_555 no
H5A H1N3 2.3700 2_555 no
H5A H7A 2.5100 4_555 no
H7A H5A 2.5100 4_554 no
H7A N1 2.4400 4_554 no
H7A C5 2.8500 4_554 no
H8A Cl1 3.1000 3_655 no
H9A Cl1 3.0200 2_645 no
H10A O1 2.2500 4_555 no
H10A H1N3 2.5000 . no

loop_
_geom_hbond_atom_site_label_D
_geom_hbond_atom_site_label_H
_geom_hbond_atom_site_label_A
_geom_hbond_site_symmetry_A
_geom_hbond_distance_DH
_geom_hbond_distance_HA
_geom_hbond_distance_DA
_geom_hbond_angle_DHA
_geom_hbond_publ_flag
N2 H1N2 O2 3_565 0.923(17) 1.781(17) 2.7000(9) 173.5(15) yes
N3 H2N3 O1 3_565 0.844(16) 1.942(17) 2.7830(10) 174.1(15) yes
N3 H1N3 O2 2_545 0.890(15) 1.962(15) 2.8490(9) 174.0(13) yes
C7 H7A N1 4_554 0.95 2.44 3.2808(11) 147 yes
C10 H10A O1 4_555 0.95 2.25 3.1574(10) 160 yes

loop_
_geom_torsion_atom_site_label_1
_geom_torsion_atom_site_label_2
_geom_torsion_atom_site_label_3
_geom_torsion_atom_site_label_4
_geom_torsion
_geom_torsion_publ_flag
C11 N2 C7 C8 1.11(12) no
C7 N2 C11 N3 179.67(8) no
C7 N2 C11 C10 -0.50(11) no
C1 N1 C5 C4 -0.78(12) no
C5 N1 C1 Cl1 177.76(6) no
C5 N1 C1 C2 -1.69(12) no
N2 C7 C8 C9 -0.90(13) no
C7 C8 C9 C10 0.14(14) no
C8 C9 C10 C11 0.44(13) no
C9 C10 C11 N2 -0.26(12) no
C9 C10 C11 N3 179.55(8) no
Cl1 C1 C2 C3 -177.22(6) no
N1 C1 C2 C3 2.22(13) no
C1 C2 C3 C4 -0.29(12) no
C2 C3 C4 C5 -1.86(11) no
C2 C3 C4 C6 175.44(7) no
C3 C4 C5 N1 2.51(12) no
C6 C4 C5 N1 -174.75(7) no
C3 C4 C6 O1 -2.82(11) no
C3 C4 C6 O2 178.64(7) no
C5 C4 C6 O1 174.36(7) no
C5 C4 C6 O2 -4.18(11) no
